data_1561225
loop_
_publ_author_name
'Chapple, Peter M.'
'Cartron, Julien'
'Hamdoun, Ghanem'
'Kahlal, Samia'
'Cordier, Marie'
'Oulyadi, Hassan'
'Carpentier, Jean-Fran\,cois'
'Saillard, Jean-Yves'
'Sarazin, Yann'

_publ_section_title
;
 Metal--metal bonded alkaline-earth distannyls
;
_journal_issue 20
_journal_name_full 'Chemical Science'
_journal_page_first 7098
_journal_page_last 7114
_journal_paper_doi 10.1039/D1SC00436K
_journal_volume 12
_journal_year 2021
_chemical_compound_source 'synthesis as described'
_chemical_formula_moiety 'C52 H62 O4 Sn2 Sr'
_chemical_formula_sum 'C52 H62 O4 Sn2 Sr'
_chemical_formula_weight 1076.01
_space_group_crystal_system monoclinic
_space_group_IT_number 15
_space_group_name_Hall '-C 2yc'
_space_group_name_H-M_alt 'C 1 2/c 1'
_atom_sites_solution_hydrogens geom
_atom_sites_solution_primary dual
_atom_sites_solution_secondary difmap
_audit_update_record
;
2020-12-18 deposited with the CCDC.	2021-03-22 downloaded from the CCDC.
;
_cell_angle_alpha 90
_cell_angle_beta 99.049(5)
_cell_angle_gamma 90
_cell_formula_units_Z 4
_cell_length_a 16.3942(19)
_cell_length_b 15.9570(17)
_cell_length_c 19.010(2)
_cell_measurement_reflns_used 9527
_cell_measurement_temperature 150
_cell_measurement_theta_max 27.5446
_cell_measurement_theta_min 2.1948
_cell_measurement_wavelength 0.710730
_cell_volume 4911.2(9)
_computing_cell_refinement 'APEX3 (Bruker, 2015)'
_computing_data_collection 'SAINT (Bruker, 2014)'
_computing_data_reduction 'SAINT (Bruker, 2014)'
_computing_molecular_graphics 'PLATON, A.L.Spek, Acta Cryst. 2009, D65, 148-155'
_computing_publication_material 'CRYSCALC (T. Roisnel, local program, ver. 2020)'
_computing_structure_refinement 'SHELXL-2018_3 (Sheldrick, 2018)'
_computing_structure_solution 'SHELXT (G. Sheldrick, 2015)'
_diffrn_ambient_temperature 150
_diffrn_detector '(CMOS) PHOTON 100'
_diffrn_detector_area_resol_mean 10.4167
_diffrn_measured_fraction_theta_full 0.998
_diffrn_measured_fraction_theta_max 0.996
_diffrn_measurement_device_type 'D8 VENTURE Bruker AXS'
_diffrn_measurement_method 'rotation images'
_diffrn_orient_matrix_UB_11 -0.0381644
_diffrn_orient_matrix_UB_12 -0.0108961
_diffrn_orient_matrix_UB_13 -0.0455126
_diffrn_orient_matrix_UB_21 0.0260760
_diffrn_orient_matrix_UB_22 0.0469619
_diffrn_orient_matrix_UB_23 -0.0232967
_diffrn_orient_matrix_UB_31 0.0409699
_diffrn_orient_matrix_UB_32 -0.0400397
_diffrn_orient_matrix_UB_33 -0.0149389
_diffrn_radiation_monochromator 'multilayer monochromator'
_diffrn_radiation_probe x-ray
_diffrn_radiation_source 'Incoatec microfocus sealed tube'
_diffrn_radiation_type MoK\a
_diffrn_radiation_wavelength 0.71073
_diffrn_reflns_av_R_equivalents 0.0351
_diffrn_reflns_av_unetI/netI 0.0365
_diffrn_reflns_limit_h_max 19
_diffrn_reflns_limit_h_min -21
_diffrn_reflns_limit_k_max 20
_diffrn_reflns_limit_k_min -20
_diffrn_reflns_limit_l_max 24
_diffrn_reflns_limit_l_min -24
_diffrn_reflns_number 19165
_diffrn_reflns_theta_full 25.242
_diffrn_reflns_theta_max 27.549
_diffrn_reflns_theta_min 2.170
_diffrn_source_current 1.0
_diffrn_source_voltage 50.0
_exptl_absorpt_coefficient_mu 2.133
_exptl_absorpt_correction_T_max 0.696
_exptl_absorpt_correction_T_min 0.541
_exptl_absorpt_correction_type multi-scan
_exptl_absorpt_process_details
;
  [Sheldrick, G.M. (2014). SADABS Bruker AXS Inc., Madison, Wisconsin, USA]
;
_exptl_crystal_colour colourless
_exptl_crystal_density_diffrn 1.455
_exptl_crystal_description prism
_exptl_crystal_F_000 2176
_exptl_crystal_size_max 0.390
_exptl_crystal_size_mid 0.210
_exptl_crystal_size_min 0.170
_refine_diff_density_max 1.263
_refine_diff_density_min -0.844
_refine_diff_density_rms 0.096
_refine_ls_extinction_method none
_refine_ls_goodness_of_fit_ref 1.035
_refine_ls_hydrogen_treatment constr
_refine_ls_matrix_type full
_refine_ls_number_parameters 268
_refine_ls_number_reflns 5657
_refine_ls_number_restraints 24
_refine_ls_restrained_S_all 1.085
_refine_ls_R_factor_all 0.0443
_refine_ls_R_factor_gt 0.0331
_refine_ls_shift/su_max 0.002
_refine_ls_shift/su_mean 0.000
_refine_ls_structure_factor_coef Fsqd
_refine_ls_weighting_details 'w=1/[\s^2^(Fo^2^)+(0.0264P)^2^+20.5703P] where P=(Fo^2^+2Fc^2^)/3'
_refine_ls_weighting_scheme calc
_refine_ls_wR_factor_gt 0.0744
_refine_ls_wR_factor_ref 0.0813
_reflns_Friedel_coverage 0.000
_reflns_number_gt 4796
_reflns_number_total 5657
_reflns_threshold_expression >2sigma(I)
_cod_data_source_file d1sc00436k3.cif
_cod_data_source_block PC0506
_cod_depositor_comments 'Adding full bibliography for 1561223--1561228.cif.'
_cod_original_sg_symbol_H-M 'C 2/c'
_cod_database_code 1561225

loop_
_space_group_symop_operation_xyz
'x, y, z'
'-x, y, -z+1/2'
'x+1/2, y+1/2, z'
'-x+1/2, y+1/2, -z+1/2'
'-x, -y, -z'
'x, -y, z-1/2'
'-x+1/2, -y+1/2, -z'
'x+1/2, -y+1/2, z-1/2'

loop_
_atom_site_label
_atom_site_type_symbol
_atom_site_fract_x
_atom_site_fract_y
_atom_site_fract_z
_atom_site_U_iso_or_equiv
_atom_site_adp_type
_atom_site_occupancy
_atom_site_site_symmetry_order
_atom_site_calc_flag
_atom_site_refinement_flags_posn
_atom_site_refinement_flags_adp
_atom_site_refinement_flags_occupancy
_atom_site_disorder_assembly
_atom_site_disorder_group
Sn1 Sn 0.20961(2) 0.32754(2) 0.27993(2) 0.02210(7) Uani 1 1 d . . . . .
C1 C 0.23645(18) 0.20454(18) 0.33062(16) 0.0238(6) Uani 1 1 d . . . . .
C2 C 0.2394(2) 0.1929(2) 0.40385(17) 0.0286(7) Uani 1 1 d . . . . .
H2 H 0.238383 0.240756 0.433465 0.034 Uiso 1 1 calc R U . . .
C3 C 0.2438(2) 0.1137(2) 0.43487(19) 0.0335(7) Uani 1 1 d . . . . .
H3 H 0.245253 0.108078 0.484801 0.040 Uiso 1 1 calc R U . . .
C4 C 0.2461(2) 0.0431(2) 0.3927(2) 0.0362(8) Uani 1 1 d . . . . .
H4 H 0.248701 -0.011217 0.413365 0.043 Uiso 1 1 calc R U . . .
C5 C 0.2444(3) 0.0527(2) 0.3205(2) 0.0420(9) Uani 1 1 d . . . . .
H5 H 0.246751 0.004700 0.291244 0.050 Uiso 1 1 calc R U . . .
C6 C 0.2394(2) 0.1326(2) 0.28987(19) 0.0340(7) Uani 1 1 d . . . . .
H6 H 0.238012 0.137883 0.239917 0.041 Uiso 1 1 calc R U . . .
C7 C 0.28717(19) 0.40505(19) 0.35946(17) 0.0259(6) Uani 1 1 d . . . . .
C8 C 0.2621(2) 0.4854(2) 0.37564(19) 0.0339(7) Uani 1 1 d . . . . .
H8 H 0.212267 0.507620 0.350222 0.041 Uiso 1 1 calc R U . . .
C9 C 0.3089(3) 0.5337(2) 0.4285(2) 0.0475(10) Uani 1 1 d . . . . .
H9 H 0.291309 0.588796 0.437866 0.057 Uiso 1 1 calc R U . . .
C10 C 0.3805(3) 0.5020(3) 0.4672(2) 0.0526(11) Uani 1 1 d . . . . .
H10 H 0.411451 0.534514 0.503887 0.063 Uiso 1 1 calc R U . . .
C11 C 0.4069(2) 0.4229(3) 0.4524(2) 0.0484(10) Uani 1 1 d . . . . .
H11 H 0.456314 0.400894 0.478776 0.058 Uiso 1 1 calc R U . . .
C12 C 0.3610(2) 0.3753(2) 0.39870(19) 0.0350(8) Uani 1 1 d . . . . .
H12 H 0.380349 0.321273 0.388427 0.042 Uiso 1 1 calc R U . . .
C13 C 0.29239(19) 0.31687(18) 0.20011(17) 0.0248(6) Uani 1 1 d . . . . .
C14 C 0.3682(2) 0.35815(19) 0.20637(19) 0.0300(7) Uani 1 1 d . . . . .
H14 H 0.385596 0.392072 0.247038 0.036 Uiso 1 1 calc R U . . .
C15 C 0.4193(2) 0.3509(2) 0.1544(2) 0.0413(9) Uani 1 1 d . . . . .
H15 H 0.470648 0.379660 0.159989 0.050 Uiso 1 1 calc R U . . .
C16 C 0.3954(3) 0.3023(3) 0.0953(2) 0.0476(10) Uani 1 1 d . . . . .
H16 H 0.429777 0.297841 0.059633 0.057 Uiso 1 1 calc R U . . .
C17 C 0.3215(3) 0.2600(3) 0.0877(2) 0.0507(11) Uani 1 1 d . . . . .
H17 H 0.305201 0.225498 0.047149 0.061 Uiso 1 1 calc R U . . .
C18 C 0.2704(2) 0.2676(2) 0.13956(19) 0.0383(8) Uani 1 1 d . . . . .
H18 H 0.219222 0.238488 0.133417 0.046 Uiso 1 1 calc R U . . .
Sr1 Sr 0.000000 0.35837(3) 0.250000 0.02637(10) Uani 1 2 d S T P . .
O1 O -0.00021(18) 0.3663(2) 0.11804(15) 0.0581(9) Uani 1 1 d . . . . .
O2 O 0.000000 0.5151(2) 0.250000 0.0541(11) Uani 1 2 d S T P . .
O3 O 0.000000 0.2030(2) 0.250000 0.0640(14) Uani 1 2 d S T P . .
C37 C -0.0715(3) 0.3602(4) 0.0630(3) 0.0621(12) Uani 1 1 d . U . . .
H37A H -0.105850 0.411323 0.062422 0.075 Uiso 1 1 calc R U . . .
H37B H -0.105564 0.311168 0.071621 0.075 Uiso 1 1 calc R U . . .
C38 C -0.0402(3) 0.3509(4) -0.0056(3) 0.0704(14) Uani 1 1 d . U . . .
H38A H -0.072162 0.386133 -0.043048 0.085 Uiso 1 1 calc R U . . .
H38B H -0.043394 0.291733 -0.021639 0.085 Uiso 1 1 calc R U . . .
C39 C 0.0495(3) 0.3801(4) 0.0108(3) 0.0778(16) Uani 1 1 d . U . . .
H39A H 0.085449 0.344422 -0.013949 0.093 Uiso 1 1 calc R U . . .
H39B H 0.054599 0.438929 -0.004518 0.093 Uiso 1 1 calc R U . . .
C40 C 0.0708(4) 0.3732(5) 0.0827(3) 0.0945(19) Uani 1 1 d . U . . .
H40A H 0.103471 0.422922 0.101108 0.113 Uiso 1 1 calc R U . . .
H40B H 0.106122 0.323061 0.093789 0.113 Uiso 1 1 calc R U . . .
C41 C 0.0311(5) 0.5684(3) 0.1992(4) 0.093(2) Uani 1 1 d . . . . .
H41A H -0.005619 0.565966 0.152667 0.112 Uiso 1 1 calc R U . . .
H41B H 0.087079 0.550212 0.192511 0.112 Uiso 1 1 calc R U . . .
C42 C 0.0337(4) 0.6540(3) 0.2280(4) 0.094(2) Uani 1 1 d . . . . .
H42A H 0.023198 0.695979 0.189314 0.113 Uiso 1 1 calc R U . . .
H42B H 0.087760 0.665925 0.257542 0.113 Uiso 1 1 calc R U . . .
C43 C -0.0030(5) 0.1510(3) 0.3103(4) 0.098(2) Uani 1 1 d . . . . .
H43A H -0.052776 0.164257 0.331762 0.117 Uiso 1 1 calc R U . . .
H43B H 0.046341 0.160652 0.346638 0.117 Uiso 1 1 calc R U . . .
C44 C -0.0057(6) 0.0633(3) 0.2866(5) 0.132(4) Uani 1 1 d . . . . .
H44A H 0.038689 0.030627 0.315742 0.158 Uiso 1 1 calc R U . . .
H44B H -0.059521 0.037747 0.291599 0.158 Uiso 1 1 calc R U . . .

loop_
_atom_site_aniso_label
_atom_site_aniso_U_11
_atom_site_aniso_U_22
_atom_site_aniso_U_33
_atom_site_aniso_U_23
_atom_site_aniso_U_13
_atom_site_aniso_U_12
Sn1 0.01595(10) 0.02138(10) 0.02844(11) -0.00097(8) 0.00183(7) -0.00007(7)
C1 0.0199(14) 0.0212(13) 0.0298(15) -0.0015(12) 0.0023(11) -0.0029(11)
C2 0.0297(16) 0.0260(15) 0.0290(16) -0.0041(12) 0.0011(13) -0.0008(13)
C3 0.0340(18) 0.0330(17) 0.0322(17) 0.0049(14) 0.0014(14) -0.0017(14)
C4 0.040(2) 0.0225(15) 0.047(2) 0.0063(14) 0.0100(16) -0.0006(14)
C5 0.058(2) 0.0221(16) 0.049(2) -0.0060(15) 0.0203(19) -0.0029(16)
C6 0.042(2) 0.0290(17) 0.0327(17) -0.0055(13) 0.0121(15) -0.0027(14)
C7 0.0242(15) 0.0231(14) 0.0314(16) -0.0034(12) 0.0079(12) -0.0052(12)
C8 0.042(2) 0.0248(15) 0.0369(18) 0.0014(13) 0.0112(15) -0.0022(14)
C9 0.072(3) 0.0238(17) 0.052(2) -0.0130(16) 0.026(2) -0.0169(18)
C10 0.045(2) 0.058(3) 0.056(2) -0.024(2) 0.0111(19) -0.030(2)
C11 0.0228(18) 0.068(3) 0.053(2) -0.023(2) 0.0017(16) -0.0118(17)
C12 0.0208(16) 0.0421(19) 0.041(2) -0.0120(15) 0.0026(14) -0.0041(14)
C13 0.0231(15) 0.0231(14) 0.0283(15) 0.0013(11) 0.0042(12) 0.0004(11)
C14 0.0291(17) 0.0220(14) 0.0398(18) -0.0044(13) 0.0084(14) -0.0012(12)
C15 0.036(2) 0.0307(17) 0.062(3) -0.0008(16) 0.0231(18) -0.0069(15)
C16 0.053(2) 0.042(2) 0.055(2) -0.0039(18) 0.031(2) -0.0080(18)
C17 0.059(3) 0.054(2) 0.041(2) -0.0183(19) 0.018(2) -0.014(2)
C18 0.0343(19) 0.046(2) 0.0357(19) -0.0107(16) 0.0094(15) -0.0127(16)
Sr1 0.01700(19) 0.02322(19) 0.0375(2) 0.000 0.00015(16) 0.000
O1 0.0335(15) 0.098(3) 0.0406(16) 0.0160(16) -0.0008(12) -0.0123(16)
O2 0.047(2) 0.0240(18) 0.094(3) 0.000 0.019(2) 0.000
O3 0.036(2) 0.0277(19) 0.123(4) 0.000 -0.001(2) 0.000
C37 0.040(2) 0.091(3) 0.053(2) -0.003(2) 0.0027(18) -0.008(2)
C38 0.056(2) 0.091(3) 0.064(3) -0.027(2) 0.009(2) -0.004(2)
C39 0.064(3) 0.103(3) 0.070(3) -0.026(2) 0.020(2) -0.006(2)
C40 0.067(3) 0.144(4) 0.073(3) 0.027(3) 0.013(2) -0.016(3)
C41 0.129(6) 0.043(3) 0.119(5) 0.013(3) 0.056(5) -0.006(3)
C42 0.076(4) 0.033(2) 0.178(7) 0.011(3) 0.034(4) -0.004(2)
C43 0.103(5) 0.039(3) 0.151(6) 0.026(3) 0.020(5) -0.013(3)
C44 0.102(5) 0.036(3) 0.255(14) 0.023(4) 0.020(9) 0.006(3)

loop_
_atom_type_symbol
_atom_type_description
_atom_type_scat_dispersion_real
_atom_type_scat_dispersion_imag
_atom_type_scat_source
C C 0.0033 0.0016 'International Tables Vol C Tables 4.2.6.8 and 6.1.1.4'
H H 0.0000 0.0000 'International Tables Vol C Tables 4.2.6.8 and 6.1.1.4'
O O 0.0106 0.0060 'International Tables Vol C Tables 4.2.6.8 and 6.1.1.4'
Sn Sn -0.6537 1.4246 'International Tables Vol C Tables 4.2.6.8 and 6.1.1.4'
Sr Sr -1.5307 3.2498 'International Tables Vol C Tables 4.2.6.8 and 6.1.1.4'

loop_
_geom_angle_atom_site_label_1
_geom_angle_atom_site_label_2
_geom_angle_atom_site_label_3
_geom_angle
_geom_angle_site_symmetry_1
_geom_angle_site_symmetry_3
_geom_angle_publ_flag
C13 Sn1 C7 99.53(11) . . ?
C13 Sn1 C1 97.51(11) . . ?
C7 Sn1 C1 98.43(11) . . ?
C13 Sn1 Sr1 127.49(8) . . ?
C7 Sn1 Sr1 119.33(8) . . ?
C1 Sn1 Sr1 109.08(8) . . ?
C6 C1 C2 116.6(3) . . ?
C6 C1 Sn1 121.0(2) . . ?
C2 C1 Sn1 121.8(2) . . ?
C3 C2 C1 122.3(3) . . ?
C3 C2 H2 118.9 . . ?
C1 C2 H2 118.9 . . ?
C4 C3 C2 119.8(3) . . ?
C4 C3 H3 120.1 . . ?
C2 C3 H3 120.1 . . ?
C5 C4 C3 119.2(3) . . ?
C5 C4 H4 120.4 . . ?
C3 C4 H4 120.4 . . ?
C4 C5 C6 120.4(3) . . ?
C4 C5 H5 119.8 . . ?
C6 C5 H5 119.8 . . ?
C1 C6 C5 121.8(3) . . ?
C1 C6 H6 119.1 . . ?
C5 C6 H6 119.1 . . ?
C8 C7 C12 117.0(3) . . ?
C8 C7 Sn1 120.7(2) . . ?
C12 C7 Sn1 122.3(2) . . ?
C7 C8 C9 121.2(4) . . ?
C7 C8 H8 119.4 . . ?
C9 C8 H8 119.4 . . ?
C10 C9 C8 120.3(4) . . ?
C10 C9 H9 119.8 . . ?
C8 C9 H9 119.8 . . ?
C11 C10 C9 119.8(4) . . ?
C11 C10 H10 120.1 . . ?
C9 C10 H10 120.1 . . ?
C10 C11 C12 119.8(4) . . ?
C10 C11 H11 120.1 . . ?
C12 C11 H11 120.1 . . ?
C11 C12 C7 121.8(3) . . ?
C11 C12 H12 119.1 . . ?
C7 C12 H12 119.1 . . ?
C18 C13 C14 116.6(3) . . ?
C18 C13 Sn1 120.4(2) . . ?
C14 C13 Sn1 122.9(2) . . ?
C13 C14 C15 121.7(3) . . ?
C13 C14 H14 119.1 . . ?
C15 C14 H14 119.1 . . ?
C16 C15 C14 120.0(3) . . ?
C16 C15 H15 120.0 . . ?
C14 C15 H15 120.0 . . ?
C15 C16 C17 119.9(4) . . ?
C15 C16 H16 120.1 . . ?
C17 C16 H16 120.1 . . ?
C16 C17 C18 120.0(4) . . ?
C16 C17 H17 120.0 . . ?
C18 C17 H17 120.0 . . ?
C13 C18 C17 121.8(3) . . ?
C13 C18 H18 119.1 . . ?
C17 C18 H18 119.1 . . ?
O3 Sr1 O2 180.0 . . ?
O3 Sr1 O1 92.90(8) . 2 ?
O2 Sr1 O1 87.10(8) . 2 ?
O3 Sr1 O1 92.90(8) . . ?
O2 Sr1 O1 87.10(8) . . ?
O1 Sr1 O1 174.21(17) 2 . ?
O3 Sr1 Sn1 81.752(8) . 2 ?
O2 Sr1 Sn1 98.248(8) . 2 ?
O1 Sr1 Sn1 90.97(7) 2 2 ?
O1 Sr1 Sn1 89.86(7) . 2 ?
O3 Sr1 Sn1 81.752(8) . . ?
O2 Sr1 Sn1 98.248(8) . . ?
O1 Sr1 Sn1 89.86(7) 2 . ?
O1 Sr1 Sn1 90.97(7) . . ?
Sn1 Sr1 Sn1 163.504(15) 2 . ?
C40 O1 C37 106.9(4) . . ?
C40 O1 Sr1 126.6(3) . . ?
C37 O1 Sr1 126.4(3) . . ?
C41 O2 C41 107.5(5) 2 . ?
C41 O2 Sr1 126.2(3) 2 . ?
C41 O2 Sr1 126.2(3) . . ?
C43 O3 C43 108.6(6) . 2 ?
C43 O3 Sr1 125.7(3) . . ?
C43 O3 Sr1 125.7(3) 2 . ?
O1 C37 C38 106.9(4) . . ?
O1 C37 H37A 110.3 . . ?
C38 C37 H37A 110.3 . . ?
O1 C37 H37B 110.3 . . ?
C38 C37 H37B 110.3 . . ?
H37A C37 H37B 108.6 . . ?
C37 C38 C39 104.1(4) . . ?
C37 C38 H38A 110.9 . . ?
C39 C38 H38A 110.9 . . ?
C37 C38 H38B 110.9 . . ?
C39 C38 H38B 110.9 . . ?
H38A C38 H38B 108.9 . . ?
C40 C39 C38 105.5(5) . . ?
C40 C39 H39A 110.6 . . ?
C38 C39 H39A 110.6 . . ?
C40 C39 H39B 110.6 . . ?
C38 C39 H39B 110.6 . . ?
H39A C39 H39B 108.8 . . ?
C39 C40 O1 112.1(5) . . ?
C39 C40 H40A 109.2 . . ?
O1 C40 H40A 109.2 . . ?
C39 C40 H40B 109.2 . . ?
O1 C40 H40B 109.2 . . ?
H40A C40 H40B 107.9 . . ?
O2 C41 C42 107.0(5) . . ?
O2 C41 H41A 110.3 . . ?
C42 C41 H41A 110.3 . . ?
O2 C41 H41B 110.3 . . ?
C42 C41 H41B 110.3 . . ?
H41A C41 H41B 108.6 . . ?
C41 C42 C42 103.2(4) . 2 ?
C41 C42 H42A 111.1 . . ?
C42 C42 H42A 111.1 2 . ?
C41 C42 H42B 111.1 . . ?
C42 C42 H42B 111.1 2 . ?
H42A C42 H42B 109.1 . . ?
O3 C43 C44 108.2(6) . . ?
O3 C43 H43A 110.1 . . ?
C44 C43 H43A 110.1 . . ?
O3 C43 H43B 110.1 . . ?
C44 C43 H43B 110.1 . . ?
H43A C43 H43B 108.4 . . ?
C44 C44 C43 107.2(4) 2 . ?
C44 C44 H44A 110.3 2 . ?
C43 C44 H44A 110.3 . . ?
C44 C44 H44B 110.3 2 . ?
C43 C44 H44B 110.3 . . ?
H44A C44 H44B 108.5 . . ?

loop_
_geom_bond_atom_site_label_1
_geom_bond_atom_site_label_2
_geom_bond_distance
_geom_bond_site_symmetry_2
_geom_bond_publ_flag
Sn1 C13 2.196(3) . ?
Sn1 C7 2.197(3) . ?
Sn1 C1 2.200(3) . ?
Sn1 Sr1 3.4293(4) . ?
C1 C6 1.390(4) . ?
C1 C2 1.398(4) . ?
C2 C3 1.391(5) . ?
C2 H2 0.9500 . ?
C3 C4 1.387(5) . ?
C3 H3 0.9500 . ?
C4 C5 1.378(5) . ?
C4 H4 0.9500 . ?
C5 C6 1.399(5) . ?
C5 H5 0.9500 . ?
C6 H6 0.9500 . ?
C7 C8 1.395(4) . ?
C7 C12 1.401(5) . ?
C8 C9 1.397(5) . ?
C8 H8 0.9500 . ?
C9 C10 1.380(6) . ?
C9 H9 0.9500 . ?
C10 C11 1.376(6) . ?
C10 H10 0.9500 . ?
C11 C12 1.395(5) . ?
C11 H11 0.9500 . ?
C12 H12 0.9500 . ?
C13 C18 1.393(4) . ?
C13 C14 1.396(4) . ?
C14 C15 1.397(5) . ?
C14 H14 0.9500 . ?
C15 C16 1.371(6) . ?
C15 H15 0.9500 . ?
C16 C17 1.374(6) . ?
C16 H16 0.9500 . ?
C17 C18 1.396(5) . ?
C17 H17 0.9500 . ?
C18 H18 0.9500 . ?
Sr1 O3 2.479(4) . ?
Sr1 O2 2.502(4) . ?
Sr1 O1 2.511(3) 2 ?
Sr1 O1 2.511(3) . ?
O1 C40 1.437(7) . ?
O1 C37 1.443(5) . ?
O2 C41 1.438(6) 2 ?
O2 C41 1.438(6) . ?
O3 C43 1.423(7) . ?
O3 C43 1.423(7) 2 ?
C37 C38 1.484(7) . ?
C37 H37A 0.9900 . ?
C37 H37B 0.9900 . ?
C38 C39 1.528(7) . ?
C38 H38A 0.9900 . ?
C38 H38B 0.9900 . ?
C39 C40 1.361(8) . ?
C39 H39A 0.9900 . ?
C39 H39B 0.9900 . ?
C40 H40A 0.9900 . ?
C40 H40B 0.9900 . ?
C41 C42 1.470(7) . ?
C41 H41A 0.9900 . ?
C41 H41B 0.9900 . ?
C42 C42 1.486(13) 2 ?
C42 H42A 0.9900 . ?
C42 H42B 0.9900 . ?
C43 C44 1.469(8) . ?
C43 H43A 0.9900 . ?
C43 H43B 0.9900 . ?
C44 C44 1.434(17) 2 ?
C44 H44A 0.9900 . ?
C44 H44B 0.9900 . ?

loop_
_geom_torsion_atom_site_label_1
_geom_torsion_atom_site_label_2
_geom_torsion_atom_site_label_3
_geom_torsion_atom_site_label_4
_geom_torsion
_geom_torsion_site_symmetry_1
_geom_torsion_site_symmetry_2
_geom_torsion_site_symmetry_3
_geom_torsion_site_symmetry_4
_geom_torsion_publ_flag
C6 C1 C2 C3 -1.0(5) . . . . ?
Sn1 C1 C2 C3 170.0(3) . . . . ?
C1 C2 C3 C4 0.5(5) . . . . ?
C2 C3 C4 C5 0.4(6) . . . . ?
C3 C4 C5 C6 -0.9(6) . . . . ?
C2 C1 C6 C5 0.5(5) . . . . ?
Sn1 C1 C6 C5 -170.6(3) . . . . ?
C4 C5 C6 C1 0.4(6) . . . . ?
C12 C7 C8 C9 0.1(5) . . . . ?
Sn1 C7 C8 C9 176.9(3) . . . . ?
C7 C8 C9 C10 -1.5(6) . . . . ?
C8 C9 C10 C11 1.5(6) . . . . ?
C9 C10 C11 C12 -0.3(7) . . . . ?
C10 C11 C12 C7 -1.1(6) . . . . ?
C8 C7 C12 C11 1.1(5) . . . . ?
Sn1 C7 C12 C11 -175.6(3) . . . . ?
C18 C13 C14 C15 0.4(5) . . . . ?
Sn1 C13 C14 C15 -179.3(3) . . . . ?
C13 C14 C15 C16 0.0(6) . . . . ?
C14 C15 C16 C17 -0.7(6) . . . . ?
C15 C16 C17 C18 1.0(7) . . . . ?
C14 C13 C18 C17 -0.1(5) . . . . ?
Sn1 C13 C18 C17 179.7(3) . . . . ?
C16 C17 C18 C13 -0.6(7) . . . . ?
C40 O1 C37 C38 8.3(6) . . . . ?
Sr1 O1 C37 C38 -168.6(3) . . . . ?
O1 C37 C38 C39 -17.7(6) . . . . ?
C37 C38 C39 C40 21.2(7) . . . . ?
C38 C39 C40 O1 -17.1(8) . . . . ?
C37 O1 C40 C39 6.0(8) . . . . ?
Sr1 O1 C40 C39 -177.1(4) . . . . ?
C41 O2 C41 C42 11.2(4) 2 . . . ?
Sr1 O2 C41 C42 -168.8(4) . . . . ?
O2 C41 C42 C42 -28.6(9) . . . 2 ?
C43 O3 C43 C44 -2.5(5) 2 . . . ?
Sr1 O3 C43 C44 177.5(5) . . . . ?
O3 C43 C44 C44 6.7(12) . . . 2 ?
